data_2226813
loop_
_publ_author_name
'Ouzidan, Youn\`es'
'Rodi, Youssef Kandri'
'Zouihri, Hafid'
'Essassi, El Mokhtar'
'Ng, Seik Weng'

_publ_section_title
;
 4-Allyl-6-bromo-2-phenyl-4<i>H</i>-imidazo[4,5-<i>b</i>]pyridine
 monohydrate
;
_journal_coeditor_code CI5117
_journal_issue 8
_journal_name_full 'Acta Crystallographica Section E'
_journal_page_first o1903
_journal_paper_doi 10.1107/S1600536810025122
_journal_volume 66
_journal_year 2010
_chemical_formula_iupac 'C15 H12 Br N3, H2 O'
_chemical_formula_moiety 'C15 H12 Br N3, H2 O'
_chemical_formula_sum 'C15 H14 Br N3 O'
_chemical_formula_weight 332.20
_chemical_name_systematic
;
4-Allyl-6-bromo-2-phenyl-4<i>H</i>-imidazo[4,5-<i>b</i>]pyridine monohydrate
;
_space_group_IT_number 2
_symmetry_cell_setting triclinic
_symmetry_space_group_name_Hall '-P 1'
_symmetry_space_group_name_H-M 'P -1'
_atom_sites_solution_hydrogens geom
_atom_sites_solution_primary direct
_atom_sites_solution_secondary difmap
_audit_creation_method SHELXL-97
_cell_angle_alpha 68.0760(10)
_cell_angle_beta 74.6370(10)
_cell_angle_gamma 79.7360(10)
_cell_formula_units_Z 2
_cell_length_a 7.43630(10)
_cell_length_b 9.42380(10)
_cell_length_c 11.0829(2)
_cell_measurement_reflns_used 7204
_cell_measurement_temperature 293(2)
_cell_measurement_theta_max 27.2
_cell_measurement_theta_min 2.3
_cell_volume 692.022(18)
_computing_cell_refinement 'SAINT (Bruker, 2008)'
_computing_data_collection 'APEX2 (Bruker, 2008)'
_computing_data_reduction 'SAINT (Bruker, 2008)'
_computing_molecular_graphics 'X-SEED (Barbour, 2001)'
_computing_publication_material 'publCIF (Westrip, 2010)'
_computing_structure_refinement 'SHELXL97 (Sheldrick, 2008)'
_computing_structure_solution 'SHELXS97 (Sheldrick, 2008)'
_diffrn_ambient_temperature 293(2)
_diffrn_measured_fraction_theta_full 0.993
_diffrn_measured_fraction_theta_max 0.993
_diffrn_measurement_device_type 'Bruker X8 APEXII area-detector'
_diffrn_measurement_method '\f and \w scans'
_diffrn_radiation_monochromator graphite
_diffrn_radiation_source 'fine-focus sealed tube'
_diffrn_radiation_type MoK\a
_diffrn_radiation_wavelength 0.71073
_diffrn_reflns_av_R_equivalents 0.0291
_diffrn_reflns_av_sigmaI/netI 0.0226
_diffrn_reflns_limit_h_max 9
_diffrn_reflns_limit_h_min -9
_diffrn_reflns_limit_k_max 12
_diffrn_reflns_limit_k_min -12
_diffrn_reflns_limit_l_max 14
_diffrn_reflns_limit_l_min -13
_diffrn_reflns_number 14314
_diffrn_reflns_theta_full 27.49
_diffrn_reflns_theta_max 27.49
_diffrn_reflns_theta_min 2.52
_diffrn_standards_number 0
_exptl_absorpt_coefficient_mu 2.969
_exptl_absorpt_correction_T_max 0.6644
_exptl_absorpt_correction_T_min 0.5882
_exptl_absorpt_correction_type multi-scan
_exptl_absorpt_process_details '(SADABS; Sheldrick, 1996)'
_exptl_crystal_colour Yellow
_exptl_crystal_density_diffrn 1.594
_exptl_crystal_density_method 'not measured'
_exptl_crystal_description Prism
_exptl_crystal_F_000 336
_exptl_crystal_size_max 0.20
_exptl_crystal_size_mid 0.20
_exptl_crystal_size_min 0.15
_refine_diff_density_max 0.251
_refine_diff_density_min -0.391
_refine_ls_extinction_method none
_refine_ls_goodness_of_fit_ref 0.977
_refine_ls_hydrogen_treatment mixed
_refine_ls_matrix_type full
_refine_ls_number_parameters 203
_refine_ls_number_reflns 3158
_refine_ls_number_restraints 6
_refine_ls_restrained_S_all 0.976
_refine_ls_R_factor_all 0.0323
_refine_ls_R_factor_gt 0.0267
_refine_ls_shift/su_max 0.001
_refine_ls_shift/su_mean 0.001
_refine_ls_structure_factor_coef Fsqd
_refine_ls_weighting_details 'calc w=1/[\s^2^(Fo^2^)+(0.0529P)^2^+0.1091P] where P=(Fo^2^+2Fc^2^)/3'
_refine_ls_weighting_scheme calc
_refine_ls_wR_factor_gt 0.0736
_refine_ls_wR_factor_ref 0.0776
_reflns_number_gt 2791
_reflns_number_total 3158
_reflns_threshold_expression I>2\s(I)
_cod_data_source_file ci5117.cif
_cod_data_source_block I
_cod_database_code 2226813
_cod_database_fobs_code 2226813

loop_
_symmetry_equiv_pos_as_xyz
'x, y, z'
'-x, -y, -z'

loop_
_atom_site_type_symbol
_atom_site_label
_atom_site_fract_x
_atom_site_fract_y
_atom_site_fract_z
_atom_site_U_iso_or_equiv
_atom_site_adp_type
_atom_site_calc_flag
_atom_site_refinement_flags
_atom_site_occupancy
_atom_site_disorder_assembly
_atom_site_disorder_group
Br Br1 0.78351(3) 0.73753(2) 0.425170(19) 0.05007(9) Uani d . 1 . .
O O1 1.1389(9) 0.1942(6) 0.8855(4) 0.0635(16) Uani d PD 0.582(14) A 1
H H11 1.028(3) 0.229(7) 0.903(7) 0.095 Uiso d PD 0.582(14) A 1
H H12 1.208(6) 0.237(6) 0.908(6) 0.095 Uiso d PD 0.582(14) A 1
O O1' 1.0501(14) 0.1260(12) 0.8987(6) 0.081(3) Uani d PD 0.418(14) A 2
H H13 1.089(17) 0.191(10) 0.917(11) 0.122 Uiso d PD 0.418(14) A 2
H H14 1.001(16) 0.059(9) 0.969(6) 0.122 Uiso d PD 0.418(14) A 2
N N1 0.61186(19) 0.78390(15) 0.79149(15) 0.0323(3) Uani d . 1 . .
N N2 0.66816(19) 0.61173(15) 1.00435(15) 0.0347(3) Uani d . 1 . .
N N3 0.82874(19) 0.41411(16) 0.93153(16) 0.0358(3) Uani d . 1 . .
C C1 0.6432(2) 0.80592(19) 0.66074(18) 0.0350(3) Uani d . 1 . .
H H1 0.5976 0.8977 0.6035 0.042 Uiso calc R 1 . .
C C2 0.7415(2) 0.6947(2) 0.61055(19) 0.0368(4) Uani d . 1 . .
C C3 0.8123(2) 0.55420(19) 0.69201(19) 0.0371(4) Uani d . 1 . .
H H3 0.8780 0.4791 0.6576 0.044 Uiso calc R 1 . .
C C4 0.7798(2) 0.53257(18) 0.82533(18) 0.0331(3) Uani d . 1 . .
C C5 0.6797(2) 0.65118(18) 0.87503(17) 0.0313(3) Uani d . 1 . .
C C6 0.5091(2) 0.90590(19) 0.84527(19) 0.0381(4) Uani d . 1 . .
H H6A 0.4210 0.9672 0.7908 0.046 Uiso calc R 1 . .
H H6B 0.4386 0.8587 0.9352 0.046 Uiso calc R 1 . .
C C7 0.6408(3) 1.0068(2) 0.8464(2) 0.0481(5) Uani d . 1 . .
H H7 0.7367 0.9607 0.8917 0.058 Uiso calc R 1 . .
C C8 0.6310(5) 1.1541(3) 0.7888(3) 0.0711(7) Uani d . 1 . .
H H8A 0.5368 1.2037 0.7427 0.085 Uiso calc R 1 . .
H H8B 0.7180 1.2105 0.7933 0.085 Uiso calc R 1 . .
C C9 0.7604(2) 0.46733(18) 1.03315(18) 0.0339(3) Uani d . 1 . .
C C10 0.7799(2) 0.37743(19) 1.17031(18) 0.0354(4) Uani d . 1 . .
C C11 0.7034(3) 0.4364(2) 1.2724(2) 0.0422(4) Uani d . 1 . .
H H11A 0.6407 0.5342 1.2535 0.051 Uiso calc R 1 . .
C C12 0.7194(3) 0.3511(3) 1.4024(2) 0.0498(5) Uani d . 1 . .
H H12A 0.6678 0.3919 1.4699 0.060 Uiso calc R 1 . .
C C13 0.8118(3) 0.2058(3) 1.4313(2) 0.0522(5) Uani d . 1 . .
H H13A 0.8219 0.1481 1.5184 0.063 Uiso calc R 1 . .
C C14 0.8890(3) 0.1467(2) 1.3309(2) 0.0509(5) Uani d . 1 . .
H H14A 0.9520 0.0490 1.3505 0.061 Uiso calc R 1 . .
C C15 0.8741(3) 0.2306(2) 1.2012(2) 0.0436(4) Uani d . 1 . .
H H15 0.9269 0.1892 1.1342 0.052 Uiso calc R 1 . .

loop_
_atom_site_aniso_label
_atom_site_aniso_U_11
_atom_site_aniso_U_22
_atom_site_aniso_U_33
_atom_site_aniso_U_12
_atom_site_aniso_U_13
_atom_site_aniso_U_23
Br1 0.06412(15) 0.05036(14) 0.03761(13) 0.00253(9) -0.01310(9) -0.01926(9)
O1 0.076(3) 0.056(2) 0.068(2) 0.020(2) -0.0289(19) -0.0341(17)
O1' 0.091(5) 0.084(5) 0.074(3) 0.022(4) -0.021(3) -0.044(3)
N1 0.0350(7) 0.0260(6) 0.0359(8) 0.0023(5) -0.0108(6) -0.0108(5)
N2 0.0360(7) 0.0294(7) 0.0370(8) 0.0013(5) -0.0094(6) -0.0104(6)
N3 0.0352(7) 0.0288(7) 0.0422(8) 0.0013(5) -0.0112(6) -0.0107(6)
C1 0.0373(8) 0.0307(8) 0.0371(9) 0.0006(6) -0.0122(7) -0.0106(7)
C2 0.0394(8) 0.0368(9) 0.0373(9) -0.0032(7) -0.0104(7) -0.0148(7)
C3 0.0382(8) 0.0321(8) 0.0435(10) 0.0008(6) -0.0084(7) -0.0181(7)
C4 0.0307(7) 0.0276(7) 0.0418(9) 0.0004(6) -0.0095(7) -0.0129(7)
C5 0.0302(7) 0.0274(7) 0.0368(9) -0.0010(6) -0.0083(6) -0.0116(6)
C6 0.0422(9) 0.0305(8) 0.0394(9) 0.0086(7) -0.0097(7) -0.0143(7)
C7 0.0513(11) 0.0487(11) 0.0530(12) 0.0017(8) -0.0112(9) -0.0303(9)
C8 0.101(2) 0.0508(13) 0.0645(16) -0.0212(13) -0.0088(14) -0.0227(12)
C9 0.0293(7) 0.0299(8) 0.0402(9) -0.0027(6) -0.0087(6) -0.0085(7)
C10 0.0318(8) 0.0307(8) 0.0407(9) -0.0048(6) -0.0107(7) -0.0058(7)
C11 0.0443(9) 0.0376(9) 0.0419(10) -0.0011(7) -0.0118(8) -0.0101(7)
C12 0.0521(11) 0.0543(12) 0.0419(11) -0.0061(9) -0.0123(9) -0.0132(9)
C13 0.0524(11) 0.0521(12) 0.0427(11) -0.0107(9) -0.0178(9) 0.0021(9)
C14 0.0495(11) 0.0370(10) 0.0561(13) -0.0005(8) -0.0199(9) -0.0006(9)
C15 0.0432(9) 0.0348(9) 0.0482(11) 0.0000(7) -0.0120(8) -0.0093(8)

loop_
_atom_type_symbol
_atom_type_description
_atom_type_scat_dispersion_real
_atom_type_scat_dispersion_imag
_atom_type_scat_source
C C 0.0033 0.0016 'International Tables Vol C Tables 4.2.6.8 and 6.1.1.4'
H H 0.0000 0.0000 'International Tables Vol C Tables 4.2.6.8 and 6.1.1.4'
N N 0.0061 0.0033 'International Tables Vol C Tables 4.2.6.8 and 6.1.1.4'
O O 0.0106 0.0060 'International Tables Vol C Tables 4.2.6.8 and 6.1.1.4'
Br Br -0.2901 2.4595 'International Tables Vol C Tables 4.2.6.8 and 6.1.1.4'

loop_
_geom_angle_atom_site_label_1
_geom_angle_atom_site_label_2
_geom_angle_atom_site_label_3
_geom_angle_site_symmetry_1
_geom_angle_site_symmetry_3
_geom_angle
_geom_angle_publ_flag
H11 O1 H12 . . 110.6(18) ?
H12 O1 H13 . . 101(6) ?
H11 O1' H14 . . 114(9) ?
H13 O1' H14 . . 110.2(19) ?
C1 N1 C5 . . 119.78(14) ?
C1 N1 C6 . . 120.89(14) ?
C5 N1 C6 . . 119.29(14) ?
C5 N2 C9 . . 101.46(14) ?
C9 N3 C4 . . 103.09(13) ?
N1 C1 C2 . . 120.95(16) ?
N1 C1 H1 . . 119.5 ?
C2 C1 H1 . . 119.5 ?
C1 C2 C3 . . 122.00(17) ?
C1 C2 Br1 . . 117.99(14) ?
C3 C2 Br1 . . 120.01(13) ?
C4 C3 C2 . . 116.73(15) ?
C4 C3 H3 . . 121.6 ?
C2 C3 H3 . . 121.6 ?
N3 C4 C3 . . 132.84(15) ?
N3 C4 C5 . . 106.85(15) ?
C3 C4 C5 . . 120.29(15) ?
N2 C5 N1 . . 128.19(15) ?
N2 C5 C4 . . 111.57(14) ?
N1 C5 C4 . . 120.24(16) ?
C7 C6 N1 . . 110.95(14) ?
C7 C6 H6A . . 109.4 ?
N1 C6 H6A . . 109.4 ?
C7 C6 H6B . . 109.4 ?
N1 C6 H6B . . 109.4 ?
H6A C6 H6B . . 108.0 ?
C8 C7 C6 . . 124.3(2) ?
C8 C7 H7 . . 117.8 ?
C6 C7 H7 . . 117.8 ?
C7 C8 H8A . . 120.0 ?
C7 C8 H8B . . 120.0 ?
H8A C8 H8B . . 120.0 ?
N3 C9 N2 . . 117.02(16) ?
N3 C9 C10 . . 122.81(15) ?
N2 C9 C10 . . 120.17(16) ?
C11 C10 C15 . . 118.49(18) ?
C11 C10 C9 . . 120.61(16) ?
C15 C10 C9 . . 120.90(17) ?
C12 C11 C10 . . 120.79(18) ?
C12 C11 H11A . . 119.6 ?
C10 C11 H11A . . 119.6 ?
C13 C12 C11 . . 120.0(2) ?
C13 C12 H12A . . 120.0 ?
C11 C12 H12A . . 120.0 ?
C14 C13 C12 . . 119.7(2) ?
C14 C13 H13A . . 120.1 ?
C12 C13 H13A . . 120.1 ?
C13 C14 C15 . . 120.79(19) ?
C13 C14 H14A . . 119.6 ?
C15 C14 H14A . . 119.6 ?
C14 C15 C10 . . 120.2(2) ?
C14 C15 H15 . . 119.9 ?
C10 C15 H15 . . 119.9 ?

loop_
_geom_bond_atom_site_label_1
_geom_bond_atom_site_label_2
_geom_bond_site_symmetry_2
_geom_bond_distance
_geom_bond_publ_flag
Br1 C2 . 1.8887(19) ?
O1 H11 . 0.834(10) ?
O1 H12 . 0.838(10) ?
O1 H13 . 0.43(12) ?
O1' H11 . 0.97(5) ?
O1' H13 . 0.836(10) ?
O1' H14 . 0.838(10) ?
N1 C1 . 1.346(2) ?
N1 C5 . 1.354(2) ?
N1 C6 . 1.489(2) ?
N2 C5 . 1.322(2) ?
N2 C9 . 1.372(2) ?
N3 C9 . 1.344(2) ?
N3 C4 . 1.365(2) ?
C1 C2 . 1.375(2) ?
C1 H1 . 0.93 ?
C2 C3 . 1.398(2) ?
C3 C4 . 1.374(3) ?
C3 H3 . 0.93 ?
C4 C5 . 1.433(2) ?
C6 C7 . 1.487(3) ?
C6 H6A . 0.97 ?
C6 H6B . 0.97 ?
C7 C8 . 1.291(3) ?
C7 H7 . 0.93 ?
C8 H8A . 0.93 ?
C8 H8B . 0.93 ?
C9 C10 . 1.470(3) ?
C10 C11 . 1.389(3) ?
C10 C15 . 1.396(2) ?
C11 C12 . 1.388(3) ?
C11 H11A . 0.93 ?
C12 C13 . 1.379(3) ?
C12 H12A . 0.93 ?
C13 C14 . 1.374(3) ?
C13 H13A . 0.93 ?
C14 C15 . 1.381(3) ?
C14 H14A . 0.93 ?
C15 H15 . 0.93 ?

loop_
_geom_hbond_atom_site_label_D
_geom_hbond_atom_site_label_H
_geom_hbond_atom_site_label_A
_geom_hbond_site_symmetry_A
_geom_hbond_distance_DH
_geom_hbond_distance_HA
_geom_hbond_distance_DA
_geom_hbond_angle_DHA
_geom_hbond_publ_flag
O1 H11 N3 . 0.830(10) 2.14(3) 2.887(4) 149(5) yes
O1 H12 N2 2_767 0.840(10) 2.41(2) 3.229(7) 165(5) no

loop_
_geom_torsion_atom_site_label_1
_geom_torsion_atom_site_label_2
_geom_torsion_atom_site_label_3
_geom_torsion_atom_site_label_4
_geom_torsion_site_symmetry_1
_geom_torsion_site_symmetry_2
_geom_torsion_site_symmetry_3
_geom_torsion_site_symmetry_4
_geom_torsion
_geom_torsion_publ_flag
C5 N1 C1 C2 . . . . 0.8(2) ?
C6 N1 C1 C2 . . . . 178.59(16) ?
N1 C1 C2 C3 . . . . 0.4(3) ?
N1 C1 C2 Br1 . . . . -178.60(12) ?
C1 C2 C3 C4 . . . . -0.4(3) ?
Br1 C2 C3 C4 . . . . 178.57(12) ?
C9 N3 C4 C3 . . . . 177.66(18) ?
C9 N3 C4 C5 . . . . -0.79(17) ?
C2 C3 C4 N3 . . . . -178.94(17) ?
C2 C3 C4 C5 . . . . -0.7(2) ?
C9 N2 C5 N1 . . . . 179.89(16) ?
C9 N2 C5 C4 . . . . -0.63(17) ?
C1 N1 C5 N2 . . . . 177.63(16) ?
C6 N1 C5 N2 . . . . -0.2(3) ?
C1 N1 C5 C4 . . . . -1.8(2) ?
C6 N1 C5 C4 . . . . -179.69(15) ?
N3 C4 C5 N2 . . . . 0.95(19) ?
C3 C4 C5 N2 . . . . -177.74(14) ?
N3 C4 C5 N1 . . . . -179.52(14) ?
C3 C4 C5 N1 . . . . 1.8(2) ?
C1 N1 C6 C7 . . . . -91.40(19) ?
C5 N1 C6 C7 . . . . 86.45(19) ?
N1 C6 C7 C8 . . . . 124.1(2) ?
C4 N3 C9 N2 . . . . 0.46(19) ?
C4 N3 C9 C10 . . . . 179.96(15) ?
C5 N2 C9 N3 . . . . 0.11(19) ?
C5 N2 C9 C10 . . . . -179.41(14) ?
N3 C9 C10 C11 . . . . -178.67(16) ?
N2 C9 C10 C11 . . . . 0.8(2) ?
N3 C9 C10 C15 . . . . 0.8(2) ?
N2 C9 C10 C15 . . . . -179.71(15) ?
C15 C10 C11 C12 . . . . -0.3(3) ?
C9 C10 C11 C12 . . . . 179.18(17) ?
C10 C11 C12 C13 . . . . -0.1(3) ?
C11 C12 C13 C14 . . . . 0.5(3) ?
C12 C13 C14 C15 . . . . -0.4(3) ?
C13 C14 C15 C10 . . . . 0.0(3) ?
C11 C10 C15 C14 . . . . 0.4(3) ?
C9 C10 C15 C14 . . . . -179.12(16) ?
